data_4128593
loop_
_publ_author_name
'Shi, Bingbing'
'Zhou, Zhixuan'
'Vanderlinden, Ryan T.'
'Tang, Jian-Hong'
'Yu, Guocan'
'Acharyya, Koushik'
'Sepehrpour, Hajar'
'Stang, Peter J.'

_publ_section_title
;
 Spontaneous Supramolecular Polymerization Driven by Discrete Platinum
 Metallacycle-Based Host-Guest Complexation.
;
_journal_issue 30
_journal_name_full 'Journal of the American Chemical Society'
_journal_page_first 11837
_journal_page_last 11841
_journal_paper_doi 10.1021/jacs.9b06181
_journal_volume 141
_journal_year 2019
_chemical_formula_moiety 'C128 H180 N4 O4 P8 Pt4, 4[C F3 O3 S]'
_chemical_formula_sum 'C132 H180 F12 N4 O16 P8 Pt4 S4'
_chemical_formula_weight 3463.15
_space_group_crystal_system triclinic
_space_group_IT_number 2
_space_group_name_Hall '-P 1'
_space_group_name_H-M_alt 'P -1'
_atom_sites_solution_hydrogens geom
_audit_creation_method SHELXL-2017/1
_cell_angle_alpha 85.802(2)
_cell_angle_beta 74.887(2)
_cell_angle_gamma 82.736(2)
_cell_formula_units_Z 1
_cell_length_a 12.0369(6)
_cell_length_b 15.4579(7)
_cell_length_c 22.5390(11)
_cell_measurement_reflns_used 9068
_cell_measurement_temperature 103(2)
_cell_measurement_theta_max 30.78
_cell_measurement_theta_min 2.20
_cell_volume 4012.6(3)
_computing_structure_refinement 'SHELXL-2017/1 (Sheldrick, 2017)'
_computing_structure_solution 'SHELXT 2014/5 (Sheldrick, 2014)'
_diffrn_ambient_temperature 103(2)
_diffrn_measured_fraction_theta_full 0.999
_diffrn_measured_fraction_theta_max 0.993
_diffrn_measurement_device_type 'BRUKER APEXII CCD'
_diffrn_measurement_method '\w AND \f SCANS'
_diffrn_radiation_type MoK\a
_diffrn_radiation_wavelength 0.71073
_diffrn_reflns_av_R_equivalents 0.0431
_diffrn_reflns_av_unetI/netI 0.0296
_diffrn_reflns_Laue_measured_fraction_full 0.999
_diffrn_reflns_Laue_measured_fraction_max 0.993
_diffrn_reflns_limit_h_max 17
_diffrn_reflns_limit_h_min -17
_diffrn_reflns_limit_k_max 22
_diffrn_reflns_limit_k_min -22
_diffrn_reflns_limit_l_max 32
_diffrn_reflns_limit_l_min -32
_diffrn_reflns_number 170453
_diffrn_reflns_point_group_measured_fraction_full 0.999
_diffrn_reflns_point_group_measured_fraction_max 0.993
_diffrn_reflns_theta_full 25.242
_diffrn_reflns_theta_max 30.893
_diffrn_reflns_theta_min 1.594
_diffrn_source 'FINE-FOCUS SEALED TUBE'
_exptl_absorpt_coefficient_mu 3.675
_exptl_absorpt_correction_T_max 0.7461
_exptl_absorpt_correction_T_min 0.4719
_exptl_absorpt_correction_type multi-scan
_exptl_absorpt_process_details SADABS-2016/2
_exptl_crystal_colour COLORLESS
_exptl_crystal_density_diffrn 1.433
_exptl_crystal_description 'RHOMBOHEDRAL PRSIM'
_exptl_crystal_F_000 1732
_exptl_crystal_size_max 0.500
_exptl_crystal_size_mid 0.200
_exptl_crystal_size_min 0.070
_refine_diff_density_max 3.285
_refine_diff_density_min -2.695
_refine_diff_density_rms 0.132
_refine_ls_extinction_method none
_refine_ls_goodness_of_fit_ref 1.023
_refine_ls_hydrogen_treatment constr
_refine_ls_matrix_type full
_refine_ls_number_parameters 898
_refine_ls_number_reflns 25174
_refine_ls_number_restraints 223
_refine_ls_restrained_S_all 1.025
_refine_ls_R_factor_all 0.0507
_refine_ls_R_factor_gt 0.0363
_refine_ls_shift/su_max 0.005
_refine_ls_shift/su_mean 0.000
_refine_ls_structure_factor_coef Fsqd
_refine_ls_weighting_details 'w=1/[\s^2^(Fo^2^)+(0.0460P)^2^+12.9138P] where P=(Fo^2^+2Fc^2^)/3'
_refine_ls_weighting_scheme calc
_refine_ls_wR_factor_gt 0.0873
_refine_ls_wR_factor_ref 0.0975
_reflns_Friedel_coverage 0.000
_reflns_number_gt 20818
_reflns_number_total 25174
_reflns_threshold_expression 'I > 2\s(I)'
_cod_data_source_file ja9b06181_si_002.cif
_cod_data_source_block 20190118ps_sq
_cod_depositor_comments
;
The following automatic conversions were performed:

data item '_exptl_absorpt_correction_type' value 'MULTI-SCAN' was
changed to 'multi-scan' in accordance with the
/home/data/users/saulius/crontab/automatic-downloads/current/ACS/lib/dictionaries/cif_core.dic
dictionary named 'cif_core.dic' version 2.4.2 last updated on
2011-04-26.

Automatic conversion script
Id: cif_fix_values 6909 2019-04-08 15:41:33Z antanas 
;
_cod_database_code 4128593
_shelx_shelxl_version_number 2017/1
_shelx_space_group_comment
;
The symmetry employed for this shelxl refinement is uniquely defined
by the following loop, which should always be used as a source of
symmetry information in preference to the above space-group names.
They are only intended as comments.
;
_shelx_estimated_absorpt_t_min 0.261
_shelx_estimated_absorpt_t_max 0.783

loop_
_space_group_symop_operation_xyz
'x, y, z'
'-x, -y, -z'

loop_
_atom_site_label
_atom_site_type_symbol
_atom_site_fract_x
_atom_site_fract_y
_atom_site_fract_z
_atom_site_U_iso_or_equiv
_atom_site_adp_type
_atom_site_occupancy
_atom_site_site_symmetry_order
_atom_site_calc_flag
_atom_site_refinement_flags_posn
_atom_site_refinement_flags_adp
_atom_site_refinement_flags_occupancy
_atom_site_disorder_assembly
_atom_site_disorder_group
Pt1 Pt 0.93195(2) -0.23318(2) 0.23529(2) 0.01722(3) Uani 1 1 d . . . . .
Pt2 Pt 0.66887(2) 0.16813(2) 0.16146(2) 0.02055(4) Uani 1 1 d . . . . .
P1 P 1.07346(8) -0.15817(6) 0.25183(4) 0.02291(17) Uani 1 1 d . . . . .
P2 P 0.79021(8) -0.29705(5) 0.20857(4) 0.01978(16) Uani 1 1 d . . . . .
O1 O 0.2742(5) 0.7621(2) 0.41186(14) 0.0727(15) Uani 1 1 d . . . . .
O2 O 0.5566(5) 0.9886(2) 0.41385(17) 0.0654(13) Uani 1 1 d . . . . .
N1 N 0.5797(3) 0.2952(2) 0.16070(14) 0.0242(6) Uani 1 1 d . . . . .
N2 N -0.0025(2) 0.35446(19) 0.73083(13) 0.0201(5) Uani 1 1 d . . . . .
C1 C 0.7658(3) -0.4052(2) 0.24414(18) 0.0261(7) Uani 1 1 d . . . . .
H1A H 0.840030 -0.443449 0.233489 0.031 Uiso 1 1 calc R U . . .
H1AB H 0.743497 -0.400227 0.289355 0.031 Uiso 1 1 calc R U . . .
C2 C 0.6743(4) -0.4497(3) 0.2263(2) 0.0349(9) Uani 1 1 d . . . . .
H2A H 0.695383 -0.455929 0.181689 0.052 Uiso 1 1 calc R U . . .
H2B H 0.599095 -0.414392 0.238665 0.052 Uiso 1 1 calc R U . . .
H2C H 0.669282 -0.507576 0.247131 0.052 Uiso 1 1 calc R U . . .
C3 C 0.6477(3) -0.2352(2) 0.22490(19) 0.0266(7) Uani 1 1 d . . . . .
H3A H 0.653585 -0.176451 0.204467 0.032 Uiso 1 1 calc R U . . .
H3AB H 0.595492 -0.264911 0.207769 0.032 Uiso 1 1 calc R U . . .
C4 C 0.5960(4) -0.2260(3) 0.2939(2) 0.0366(9) Uani 1 1 d . . . . .
H4A H 0.523418 -0.187055 0.300825 0.055 Uiso 1 1 calc R U . . .
H4B H 0.650781 -0.201519 0.311681 0.055 Uiso 1 1 calc R U . . .
H4C H 0.580786 -0.283488 0.313522 0.055 Uiso 1 1 calc R U . . .
C5 C 0.8276(3) -0.3117(2) 0.12587(17) 0.0270(7) Uani 1 1 d . . . . .
H5A H 0.768722 -0.343698 0.116118 0.032 Uiso 1 1 calc R U . . .
H5AB H 0.824933 -0.253627 0.104287 0.032 Uiso 1 1 calc R U . . .
C6 C 0.9472(4) -0.3614(3) 0.10164(19) 0.0357(9) Uani 1 1 d . . . . .
H6A H 0.962145 -0.367152 0.057152 0.054 Uiso 1 1 calc R U . . .
H6B H 0.949939 -0.419595 0.122022 0.054 Uiso 1 1 calc R U . . .
H6C H 1.006197 -0.329459 0.110202 0.054 Uiso 1 1 calc R U . . .
C7 C 1.2046(3) -0.2287(3) 0.25560(19) 0.0288(8) Uani 1 1 d . . . . .
H7A H 1.185770 -0.269598 0.291776 0.035 Uiso 1 1 calc R U . . .
H7AB H 1.229226 -0.263962 0.218514 0.035 Uiso 1 1 calc R U . . .
C8 C 1.3066(4) -0.1821(3) 0.2600(2) 0.0383(10) Uani 1 1 d . . . . .
H8A H 1.373672 -0.225192 0.260177 0.057 Uiso 1 1 calc R U . . .
H8B H 1.285513 -0.150209 0.298096 0.057 Uiso 1 1 calc R U . . .
H8C H 1.326087 -0.141006 0.224644 0.057 Uiso 1 1 calc R U . . .
C9 C 1.1192(4) -0.0736(2) 0.1934(2) 0.0318(8) Uani 1 1 d . . . . .
H9A H 1.050800 -0.031921 0.190829 0.038 Uiso 1 1 calc R U . . .
H9AB H 1.174286 -0.041061 0.206144 0.038 Uiso 1 1 calc R U . . .
C10 C 1.1762(4) -0.1082(3) 0.1300(2) 0.0393(10) Uani 1 1 d . . . . .
H10A H 1.123536 -0.142584 0.117680 0.059 Uiso 1 1 calc R U . . .
H10B H 1.248044 -0.145249 0.131191 0.059 Uiso 1 1 calc R U . . .
H10C H 1.193883 -0.059197 0.100298 0.059 Uiso 1 1 calc R U . . .
C11 C 1.0292(4) -0.0976(3) 0.3226(2) 0.0392(10) Uani 1 1 d . . . . .
H11A H 1.096994 -0.072330 0.328424 0.047 Uiso 1 1 calc R U . . .
H11B H 0.970020 -0.048714 0.318018 0.047 Uiso 1 1 calc R U . . .
C12 C 0.9801(6) -0.1537(4) 0.3795(2) 0.0620(16) Uani 1 1 d . . . . .
H12A H 0.912291 -0.178382 0.374356 0.093 Uiso 1 1 calc R U . . .
H12B H 0.957251 -0.117664 0.415690 0.093 Uiso 1 1 calc R U . . .
H12C H 1.039125 -0.201091 0.385230 0.093 Uiso 1 1 calc R U . . .
C13 C 0.8582(3) -0.1180(2) 0.20806(15) 0.0177(6) Uani 1 1 d . . . . .
C14 C 0.8700(3) -0.0888(2) 0.14679(15) 0.0203(6) Uani 1 1 d . . . . .
H14 H 0.915955 -0.124788 0.115027 0.024 Uiso 1 1 calc R U . . .
C15 C 0.8162(3) -0.0082(2) 0.13088(16) 0.0215(6) Uani 1 1 d . . . . .
H15 H 0.826133 0.008886 0.088639 0.026 Uiso 1 1 calc R U . . .
C16 C 0.7888(3) -0.0613(2) 0.25256(15) 0.0212(6) Uani 1 1 d . . . . .
H16 H 0.777717 -0.078563 0.294835 0.025 Uiso 1 1 calc R U . . .
C17 C 0.7363(3) 0.0184(2) 0.23692(16) 0.0238(7) Uani 1 1 d . . . . .
H17 H 0.690767 0.054442 0.268779 0.029 Uiso 1 1 calc R U . . .
C18 C 0.7478(3) 0.0481(2) 0.17563(16) 0.0212(6) Uani 1 1 d . . . . .
P3 P 0.84039(9) 0.22661(6) 0.15053(5) 0.02671(19) Uani 1 1 d D . . . .
C19 C 0.9635(3) 0.1602(3) 0.16840(18) 0.0298(8) Uani 1 1 d D . . . .
H19A H 0.972164 0.102703 0.150032 0.036 Uiso 1 1 calc R U . . .
H19B H 1.034323 0.188450 0.148961 0.036 Uiso 1 1 calc R U . . .
C20 C 0.9546(4) 0.1458(3) 0.2370(2) 0.0370(9) Uani 1 1 d D . . . .
H20A H 1.022739 0.107842 0.243038 0.055 Uiso 1 1 calc R U . . .
H20B H 0.884516 0.118134 0.256760 0.055 Uiso 1 1 calc R U . . .
H20C H 0.950816 0.202048 0.255193 0.055 Uiso 1 1 calc R U . . .
C21 C 0.8242(4) 0.3253(3) 0.1925(2) 0.0398(10) Uani 1 1 d D . . . .
H21A H 0.767916 0.368692 0.178196 0.048 Uiso 1 1 calc R U . . .
H21B H 0.790473 0.311380 0.236589 0.048 Uiso 1 1 calc R U . . .
C22 C 0.9352(4) 0.3679(3) 0.1866(3) 0.0538(14) Uani 1 1 d D . . . .
H22A H 0.991660 0.326194 0.201199 0.081 Uiso 1 1 calc R U . . .
H22B H 0.917037 0.419674 0.211538 0.081 Uiso 1 1 calc R U . . .
H22C H 0.967665 0.385085 0.143471 0.081 Uiso 1 1 calc R U . . .
C23 C 0.8934(4) 0.2611(3) 0.06996(19) 0.0368(9) Uani 1 1 d D . . . .
H23A H 0.835113 0.305742 0.058588 0.044 Uiso 1 1 calc R U . . .
H23B H 0.965272 0.288669 0.065097 0.044 Uiso 1 1 calc R U . . .
C24 C 0.9182(5) 0.1869(3) 0.0259(2) 0.0445(11) Uani 1 1 d D . . . .
H24A H 0.946739 0.209829 -0.016365 0.067 Uiso 1 1 calc R U . . .
H24B H 0.846907 0.160360 0.029326 0.067 Uiso 1 1 calc R U . . .
H24C H 0.976933 0.142798 0.036239 0.067 Uiso 1 1 calc R U . . .
P4A P 0.5096(4) 0.1141(4) 0.1518(2) 0.0209(7) Uani 0.617(6) 1 d D . P A 1
C25A C 0.4804(6) 0.0082(4) 0.1901(3) 0.0302(14) Uani 0.617(6) 1 d D . P A 1
H25A H 0.420677 -0.015744 0.175170 0.036 Uiso 0.617(6) 1 calc R U P A 1
H25B H 0.551834 -0.033298 0.180969 0.036 Uiso 0.617(6) 1 calc R U P A 1
C26A C 0.4384(18) 0.0200(13) 0.2590(5) 0.084(6) Uani 0.617(6) 1 d D . P A 1
H26A H 0.473818 0.068165 0.270005 0.126 Uiso 0.617(6) 1 calc R U P A 1
H26B H 0.460227 -0.033838 0.280964 0.126 Uiso 0.617(6) 1 calc R U P A 1
H26C H 0.353926 0.033391 0.270363 0.126 Uiso 0.617(6) 1 calc R U P A 1
C27A C 0.5126(6) 0.1055(5) 0.0720(3) 0.0366(15) Uani 0.617(6) 1 d D . P A 1
H27A H 0.440060 0.083668 0.069733 0.044 Uiso 0.617(6) 1 calc R U P A 1
H27B H 0.514501 0.164613 0.051831 0.044 Uiso 0.617(6) 1 calc R U P A 1
C28A C 0.6154(15) 0.0456(12) 0.0360(5) 0.044(4) Uani 0.617(6) 1 d D . P A 1
H28A H 0.610780 0.044465 -0.006756 0.053 Uiso 0.617(6) 1 calc R U P A 1
H28B H 0.687866 0.067465 0.036808 0.053 Uiso 0.617(6) 1 calc R U P A 1
H28C H 0.613298 -0.013618 0.054741 0.053 Uiso 0.617(6) 1 calc R U P A 1
C29A C 0.3756(5) 0.1851(4) 0.1815(4) 0.0361(16) Uani 0.617(6) 1 d D . P A 1
H29A H 0.368628 0.194088 0.225398 0.043 Uiso 0.617(6) 1 calc R U P A 1
H29B H 0.382551 0.242656 0.159366 0.043 Uiso 0.617(6) 1 calc R U P A 1
C30A C 0.2638(6) 0.1528(6) 0.1763(5) 0.056(2) Uani 0.617(6) 1 d D . P A 1
H30A H 0.266435 0.147888 0.132847 0.084 Uiso 0.617(6) 1 calc R U P A 1
H30B H 0.197565 0.194249 0.195120 0.084 Uiso 0.617(6) 1 calc R U P A 1
H30C H 0.255640 0.095480 0.197652 0.084 Uiso 0.617(6) 1 calc R U P A 1
P4B P 0.5065(9) 0.1009(7) 0.1504(5) 0.039(2) Uani 0.383(6) 1 d D . P A 2
C25B C 0.3988(13) 0.0670(11) 0.2177(7) 0.068(4) Uani 0.383(6) 1 d D . P A 2
H25C H 0.357785 0.119526 0.239828 0.081 Uiso 0.383(6) 1 calc R U P A 2
H25D H 0.341062 0.038408 0.204167 0.081 Uiso 0.383(6) 1 calc R U P A 2
C26B C 0.4467(11) 0.0068(9) 0.2606(6) 0.021(2) Uani 0.383(6) 1 d D . P A 2
H26D H 0.490847 -0.044116 0.238713 0.031 Uiso 0.383(6) 1 calc R U P A 2
H26E H 0.383418 -0.012144 0.294084 0.031 Uiso 0.383(6) 1 calc R U P A 2
H26F H 0.497948 0.036603 0.277657 0.031 Uiso 0.383(6) 1 calc R U P A 2
C27B C 0.5456(11) 0.0172(7) 0.0949(7) 0.052(3) Uani 0.383(6) 1 d D . P A 2
H27C H 0.599915 -0.029297 0.107893 0.063 Uiso 0.383(6) 1 calc R U P A 2
H27D H 0.475227 -0.009203 0.094025 0.063 Uiso 0.383(6) 1 calc R U P A 2
C28B C 0.602(3) 0.052(2) 0.0295(9) 0.074(8) Uani 0.383(6) 1 d D . P A 2
H28D H 0.615545 0.004939 0.000567 0.112 Uiso 0.383(6) 1 calc R U P A 2
H28E H 0.676663 0.072010 0.028957 0.112 Uiso 0.383(6) 1 calc R U P A 2
H28F H 0.551290 0.100448 0.017325 0.112 Uiso 0.383(6) 1 calc R U P A 2
C29B C 0.4071(9) 0.1803(7) 0.1174(6) 0.042(3) Uani 0.383(6) 1 d D . P A 2
H29C H 0.374467 0.226764 0.147087 0.051 Uiso 0.383(6) 1 calc R U P A 2
H29D H 0.453246 0.207920 0.079523 0.051 Uiso 0.383(6) 1 calc R U P A 2
C30B C 0.3066(10) 0.1435(11) 0.1016(9) 0.063(5) Uani 0.383(6) 1 d D . P A 2
H30D H 0.256096 0.191360 0.088122 0.095 Uiso 0.383(6) 1 calc R U P A 2
H30E H 0.262226 0.113071 0.138121 0.095 Uiso 0.383(6) 1 calc R U P A 2
H30F H 0.337190 0.102448 0.068572 0.095 Uiso 0.383(6) 1 calc R U P A 2
C31 C 0.5215(3) 0.3297(2) 0.21466(16) 0.0238(7) Uani 1 1 d . . . . .
H31 H 0.522285 0.296057 0.251570 0.029 Uiso 1 1 calc R U . . .
C32 C 0.5775(3) 0.3433(2) 0.10853(16) 0.0233(7) Uani 1 1 d . . . . .
H32 H 0.617858 0.319351 0.070160 0.028 Uiso 1 1 calc R U . . .
C33 C 0.5189(3) 0.4259(2) 0.10894(17) 0.0270(7) Uani 1 1 d . . . . .
H33 H 0.519338 0.458293 0.071413 0.032 Uiso 1 1 calc R U . . .
C34 C 0.4596(3) 0.4610(2) 0.16420(17) 0.0252(7) Uani 1 1 d . . . . .
H34 H 0.418513 0.517719 0.165170 0.030 Uiso 1 1 calc R U . . .
C35 C 0.4604(3) 0.4125(2) 0.21873(16) 0.0212(6) Uani 1 1 d . . . . .
C36 C 0.4024(3) 0.4486(2) 0.27674(17) 0.0229(6) Uani 1 1 d . . . . .
C37 C 0.3536(3) 0.4854(2) 0.32273(17) 0.0246(7) Uani 1 1 d . . . . .
C38 C 0.2977(3) 0.5358(2) 0.37546(16) 0.0251(7) Uani 1 1 d . . . . .
C39 C 0.2319(3) 0.4982(2) 0.42953(16) 0.0247(7) Uani 1 1 d . . . . .
H39 H 0.223196 0.437674 0.432298 0.030 Uiso 1 1 calc R U . . .
C40 C 0.3092(4) 0.6245(3) 0.37151(17) 0.0359(9) Uani 1 1 d . . . . .
H40 H 0.353766 0.649854 0.334735 0.043 Uiso 1 1 calc R U . . .
C41 C 0.2559(5) 0.6761(3) 0.42093(19) 0.0479(13) Uani 1 1 d . . . . .
C42 C 0.1902(5) 0.6400(3) 0.47452(18) 0.0436(12) Uani 1 1 d . . . . .
H42 H 0.152485 0.675852 0.508046 0.052 Uiso 1 1 calc R U . . .
C43 C 0.1793(4) 0.5504(3) 0.47922(17) 0.0299(8) Uani 1 1 d . . . . .
C44 C 0.1153(3) 0.5152(3) 0.53653(17) 0.0288(7) Uani 1 1 d . . . . .
C45 C 0.0658(3) 0.4898(2) 0.58663(17) 0.0266(7) Uani 1 1 d . . . . .
C46 C 0.0103(3) 0.4634(2) 0.64827(15) 0.0220(6) Uani 1 1 d . . . . .
C47 C 0.0444(3) 0.3814(2) 0.67238(15) 0.0214(6) Uani 1 1 d . . . . .
H47 H 0.102512 0.343380 0.646761 0.026 Uiso 1 1 calc R U . . .
C48 C -0.0735(3) 0.5193(2) 0.68653(17) 0.0260(7) Uani 1 1 d . . . . .
H48 H -0.097054 0.576097 0.671950 0.031 Uiso 1 1 calc R U . . .
C49 C -0.1215(3) 0.4905(2) 0.74603(17) 0.0261(7) Uani 1 1 d . . . . .
H49 H -0.179788 0.527178 0.772629 0.031 Uiso 1 1 calc R U . . .
C50 C -0.0850(3) 0.4084(2) 0.76686(16) 0.0218(6) Uani 1 1 d . . . . .
H50 H -0.119030 0.389398 0.807889 0.026 Uiso 1 1 calc R U . . .
C51 C 0.2243(8) 0.8175(3) 0.4635(2) 0.075(2) Uani 1 1 d . . . . .
H51A H 0.250340 0.793053 0.500089 0.091 Uiso 1 1 calc R U . . .
H51B H 0.138736 0.821742 0.473677 0.091 Uiso 1 1 calc R U . . .
C52 C 0.2647(8) 0.9065(3) 0.4448(2) 0.068(2) Uani 1 1 d . . . . .
H52A H 0.222808 0.948252 0.476544 0.082 Uiso 1 1 calc R U . . .
H52B H 0.245451 0.927094 0.405648 0.082 Uiso 1 1 calc R U . . .
C53 C 0.3950(8) 0.9056(3) 0.4366(2) 0.074(2) Uani 1 1 d . . . . .
H53A H 0.415562 0.879722 0.474404 0.089 Uiso 1 1 calc R U . . .
H53B H 0.437186 0.868323 0.402114 0.089 Uiso 1 1 calc R U . . .
C54 C 0.4332(7) 0.9967(3) 0.4238(2) 0.0600(17) Uani 1 1 d . . . . .
H54A H 0.410758 1.024162 0.386932 0.072 Uiso 1 1 calc R U . . .
H54B H 0.395596 1.033603 0.459194 0.072 Uiso 1 1 calc R U . . .
C55 C 0.6087(6) 1.0649(4) 0.4010(2) 0.0562(15) Uani 1 1 d . . . . .
C56 C 0.7276(7) 1.0537(4) 0.3986(2) 0.0655(19) Uani 1 1 d . . . . .
H56 H 0.765682 0.997244 0.404425 0.079 Uiso 1 1 calc R U . . .
C57 C 0.7874(6) 1.1245(5) 0.3879(2) 0.0661(19) Uani 1 1 d . . . . .
H57 H 0.867448 1.116621 0.386836 0.079 Uiso 1 1 calc R U . . .
C58 C 0.7344(5) 1.2104(4) 0.3781(2) 0.0538(14) Uani 1 1 d . . . . .
C59 C 0.7933(5) 1.2856(5) 0.3692(2) 0.0592(16) Uani 1 1 d . . . . .
H59 H 0.873220 1.279791 0.368298 0.071 Uiso 1 1 calc R U . . .
C60 C 0.7371(5) 1.3667(4) 0.3618(2) 0.0546(14) Uani 1 1 d . . . . .
H60 H 0.778021 1.416561 0.356475 0.066 Uiso 1 1 calc R U . . .
C61 C 0.6185(5) 1.3771(4) 0.3622(2) 0.0472(11) Uani 1 1 d . . . . .
H61 H 0.579850 1.433356 0.356446 0.057 Uiso 1 1 calc R U . . .
C62 C 0.5598(5) 1.3044(3) 0.3709(2) 0.0430(10) Uani 1 1 d . . . . .
H62 H 0.480279 1.311255 0.370882 0.052 Uiso 1 1 calc R U . . .
C63 C 0.6146(5) 1.2200(4) 0.37977(19) 0.0445(11) Uani 1 1 d . . . . .
C64 C 0.5528(5) 1.1454(3) 0.3913(2) 0.0458(12) Uani 1 1 d . . . . .
H64 H 0.472818 1.151413 0.392259 0.055 Uiso 1 1 calc R U . . .
S1 S 0.62807(9) 0.32843(6) -0.06536(4) 0.02859(18) Uani 1 1 d D . . . .
O3 O 0.7002(3) 0.3439(2) -0.12565(15) 0.0434(7) Uani 1 1 d D . . . .
O4 O 0.5745(3) 0.4068(2) -0.03366(14) 0.0421(7) Uani 1 1 d D . . . .
O5 O 0.6722(3) 0.2601(2) -0.02847(14) 0.0417(8) Uani 1 1 d D . . . .
F1 F 0.5351(3) 0.21100(19) -0.10984(16) 0.0562(8) Uani 1 1 d D . . . .
F2 F 0.4530(3) 0.3418(2) -0.11543(17) 0.0587(8) Uani 1 1 d D . . . .
F3 F 0.4246(3) 0.2704(3) -0.02918(17) 0.0695(10) Uani 1 1 d D . . . .
C65 C 0.5046(4) 0.2855(3) -0.0806(2) 0.0401(10) Uani 1 1 d D . . . .
S2A S 0.2140(2) 0.24339(16) 0.35148(14) 0.0547(4) Uani 0.565(2) 1 d D . P B 1
O6A O 0.3347(6) 0.2062(4) 0.3339(4) 0.0547(4) Uani 0.565(2) 1 d D . P B 1
O7A O 0.1631(7) 0.2627(4) 0.2996(3) 0.0547(4) Uani 0.565(2) 1 d D . P B 1
O8A O 0.1857(6) 0.3094(4) 0.3949(3) 0.0547(4) Uani 0.565(2) 1 d D . P B 1
F4A F 0.1609(5) 0.0855(4) 0.3558(3) 0.0547(4) Uani 0.565(2) 1 d D . P B 1
F5A F 0.1858(5) 0.1237(4) 0.4410(3) 0.0547(4) Uani 0.565(2) 1 d D . P B 1
F6A F 0.0317(5) 0.1690(4) 0.4133(3) 0.0547(4) Uani 0.565(2) 1 d D . P B 1
C66A C 0.1424(8) 0.1505(5) 0.3925(5) 0.0547(4) Uani 0.565(2) 1 d D . P B 1
S2B S 0.1817(4) 0.1973(3) 0.3488(2) 0.0547(4) Uani 0.3329(19) 1 d D . P C 2
O6B O 0.1689(11) 0.1122(6) 0.3314(6) 0.0547(4) Uani 0.3329(19) 1 d D . P C 2
O7B O 0.1061(11) 0.2630(7) 0.3242(6) 0.0547(4) Uani 0.3329(19) 1 d D . P C 2
O8B O 0.2972(9) 0.2277(7) 0.3412(7) 0.0547(4) Uani 0.3329(19) 1 d D . P C 2
F4B F 0.1861(8) 0.1572(6) 0.4653(5) 0.0547(4) Uani 0.3329(19) 1 d D . P C 2
F5B F 0.1238(9) 0.2880(5) 0.4481(5) 0.0547(4) Uani 0.3329(19) 1 d D . P C 2
F6B F 0.0177(8) 0.1933(6) 0.4480(5) 0.0547(4) Uani 0.3329(19) 1 d D . P C 2
C66B C 0.1246(11) 0.2048(8) 0.4317(5) 0.0547(4) Uani 0.3329(19) 1 d D . P C 2
S2C S 0.1433(11) 0.2397(7) 0.3965(7) 0.0547(4) Uani 0.1024(19) 1 d D . P D 3
O6C O 0.089(3) 0.244(2) 0.3457(12) 0.0547(4) Uani 0.1024(19) 1 d D . P D 3
O7C O 0.065(3) 0.2810(18) 0.4511(12) 0.0547(4) Uani 0.1024(19) 1 d D . P D 3
O8C O 0.2593(17) 0.2640(19) 0.3855(16) 0.0547(4) Uani 0.1024(19) 1 d D . P D 3
F4C F 0.192(2) 0.0683(15) 0.3845(13) 0.0547(4) Uani 0.1024(19) 1 d D . P D 3
F5C F 0.202(2) 0.1185(18) 0.4700(13) 0.0547(4) Uani 0.1024(19) 1 d D . P D 3
F6C F 0.0364(18) 0.1178(16) 0.4505(13) 0.0547(4) Uani 0.1024(19) 1 d D . P D 3
C66C C 0.144(2) 0.1266(11) 0.4250(11) 0.0547(4) Uani 0.1024(19) 1 d D . P D 3

loop_
_atom_site_aniso_label
_atom_site_aniso_U_11
_atom_site_aniso_U_22
_atom_site_aniso_U_33
_atom_site_aniso_U_23
_atom_site_aniso_U_13
_atom_site_aniso_U_12
Pt1 0.01880(6) 0.01422(6) 0.01788(6) 0.00132(4) -0.00370(4) -0.00223(4)
Pt2 0.02545(7) 0.01399(6) 0.01955(6) 0.00022(4) -0.00293(5) 0.00133(4)
P1 0.0234(4) 0.0217(4) 0.0245(4) -0.0006(3) -0.0056(3) -0.0067(3)
P2 0.0211(4) 0.0147(4) 0.0238(4) 0.0002(3) -0.0062(3) -0.0023(3)
O1 0.161(5) 0.0246(16) 0.0182(14) -0.0033(12) 0.011(2) -0.026(2)
O2 0.119(4) 0.037(2) 0.0328(18) -0.0096(15) -0.014(2) 0.014(2)
N1 0.0283(15) 0.0196(14) 0.0226(14) 0.0017(11) -0.0042(11) -0.0012(11)
N2 0.0191(13) 0.0197(13) 0.0213(13) 0.0041(10) -0.0048(10) -0.0045(10)
C1 0.0281(17) 0.0190(16) 0.0313(18) 0.0024(13) -0.0066(14) -0.0071(13)
C2 0.034(2) 0.0245(18) 0.049(2) 0.0023(17) -0.0114(18) -0.0131(16)
C3 0.0217(16) 0.0229(17) 0.038(2) -0.0033(14) -0.0124(14) -0.0014(13)
C4 0.0252(18) 0.042(2) 0.042(2) -0.0148(19) -0.0052(16) -0.0013(16)
C5 0.0352(19) 0.0253(17) 0.0227(16) 0.0009(13) -0.0096(14) -0.0077(14)
C6 0.036(2) 0.041(2) 0.0267(19) -0.0069(16) -0.0009(16) -0.0034(18)
C7 0.0233(16) 0.0304(19) 0.0335(19) 0.0078(15) -0.0098(14) -0.0062(14)
C8 0.031(2) 0.052(3) 0.036(2) 0.0083(19) -0.0123(17) -0.0191(19)
C9 0.0326(19) 0.0202(17) 0.043(2) 0.0044(15) -0.0080(16) -0.0098(14)
C10 0.037(2) 0.040(2) 0.035(2) 0.0062(18) 0.0007(17) -0.0045(18)
C11 0.039(2) 0.047(3) 0.035(2) -0.0149(19) -0.0090(18) -0.0090(19)
C12 0.082(4) 0.069(4) 0.030(2) -0.010(2) -0.007(3) -0.001(3)
C13 0.0177(14) 0.0133(13) 0.0233(15) 0.0013(11) -0.0078(11) -0.0020(11)
C14 0.0239(15) 0.0135(14) 0.0211(15) -0.0047(11) -0.0017(12) 0.0010(11)
C15 0.0268(16) 0.0145(14) 0.0213(15) 0.0017(11) -0.0034(12) -0.0018(12)
C16 0.0262(16) 0.0181(15) 0.0179(14) -0.0002(11) -0.0033(12) -0.0026(12)
C17 0.0293(17) 0.0201(16) 0.0198(15) -0.0010(12) -0.0023(13) -0.0021(13)
C18 0.0214(15) 0.0140(14) 0.0265(16) 0.0007(12) -0.0031(12) -0.0027(11)
P3 0.0284(5) 0.0162(4) 0.0335(5) -0.0029(3) -0.0044(4) -0.0012(3)
C19 0.0282(18) 0.0257(18) 0.035(2) -0.0069(15) -0.0074(15) 0.0002(14)
C20 0.039(2) 0.034(2) 0.040(2) -0.0043(17) -0.0128(18) -0.0030(17)
C21 0.037(2) 0.0245(19) 0.058(3) -0.0169(19) -0.011(2) 0.0023(16)
C22 0.046(3) 0.029(2) 0.090(4) -0.024(2) -0.018(3) -0.005(2)
C23 0.037(2) 0.030(2) 0.039(2) 0.0070(17) -0.0012(17) -0.0094(17)
C24 0.056(3) 0.043(3) 0.030(2) 0.0046(18) -0.002(2) -0.012(2)
P4A 0.0203(12) 0.0194(15) 0.0221(12) 0.0050(9) -0.0039(9) -0.0060(10)
C25A 0.033(3) 0.019(3) 0.043(3) 0.004(2) -0.014(3) -0.013(2)
C26A 0.117(14) 0.099(14) 0.044(6) 0.022(7) -0.024(7) -0.045(11)
C27A 0.041(4) 0.041(4) 0.033(3) 0.000(3) -0.016(3) -0.012(3)
C28A 0.044(7) 0.067(8) 0.020(3) -0.008(4) -0.007(4) -0.003(5)
C29A 0.023(3) 0.028(3) 0.058(4) -0.001(3) -0.009(3) -0.006(2)
C30A 0.024(3) 0.056(5) 0.090(7) -0.017(5) -0.012(4) -0.009(3)
P4B 0.049(3) 0.027(3) 0.050(3) 0.007(2) -0.019(2) -0.022(2)
C25B 0.074(9) 0.065(10) 0.069(8) 0.023(7) -0.023(6) -0.030(8)
C26B 0.018(5) 0.011(4) 0.030(6) 0.002(4) 0.004(4) -0.010(3)
C27B 0.053(7) 0.028(5) 0.097(9) -0.026(6) -0.057(7) 0.012(5)
C28B 0.058(12) 0.10(2) 0.084(10) -0.046(10) -0.042(9) 0.008(11)
C29B 0.028(5) 0.033(5) 0.070(8) -0.011(5) -0.018(5) -0.001(4)
C30B 0.021(5) 0.068(10) 0.104(13) -0.024(9) -0.018(6) -0.001(6)
C31 0.0287(17) 0.0198(15) 0.0214(15) 0.0001(12) -0.0058(13) 0.0009(13)
C32 0.0265(16) 0.0202(16) 0.0213(15) 0.0005(12) -0.0042(13) -0.0005(13)
C33 0.0294(18) 0.0249(17) 0.0223(16) 0.0048(13) -0.0016(13) 0.0005(14)
C34 0.0255(16) 0.0183(15) 0.0281(17) 0.0045(13) -0.0044(13) 0.0026(13)
C35 0.0193(14) 0.0191(15) 0.0241(16) 0.0003(12) -0.0043(12) -0.0017(12)
C36 0.0227(15) 0.0160(14) 0.0289(17) 0.0009(12) -0.0057(13) -0.0006(12)
C37 0.0244(16) 0.0225(16) 0.0265(17) 0.0020(13) -0.0061(13) -0.0031(13)
C38 0.0286(17) 0.0243(17) 0.0203(15) -0.0010(13) -0.0036(13) 0.0000(13)
C39 0.0284(17) 0.0218(16) 0.0229(16) 0.0037(13) -0.0059(13) -0.0032(13)
C40 0.059(3) 0.0260(19) 0.0177(16) 0.0020(14) 0.0022(16) -0.0109(18)
C41 0.094(4) 0.0225(19) 0.0208(18) -0.0001(15) 0.001(2) -0.014(2)
C42 0.079(3) 0.0256(19) 0.0158(16) 0.0003(14) 0.0051(19) -0.005(2)
C43 0.037(2) 0.0291(19) 0.0210(16) 0.0074(14) -0.0038(14) -0.0047(15)
C44 0.0347(19) 0.0280(18) 0.0221(16) 0.0034(14) -0.0057(14) -0.0037(15)
C45 0.0287(17) 0.0256(17) 0.0241(16) 0.0040(13) -0.0051(14) -0.0040(14)
C46 0.0240(16) 0.0234(16) 0.0186(15) 0.0034(12) -0.0048(12) -0.0064(13)
C47 0.0201(15) 0.0248(16) 0.0182(14) -0.0004(12) -0.0025(12) -0.0035(12)
C48 0.0282(17) 0.0222(16) 0.0264(17) 0.0045(13) -0.0076(14) -0.0003(13)
C49 0.0241(16) 0.0228(17) 0.0272(17) 0.0002(13) -0.0030(13) 0.0052(13)
C50 0.0199(15) 0.0232(16) 0.0204(15) 0.0024(12) -0.0029(12) -0.0021(12)
C51 0.166(7) 0.028(2) 0.020(2) -0.0076(17) 0.003(3) -0.017(3)
C52 0.148(7) 0.030(2) 0.026(2) -0.0053(18) -0.014(3) -0.020(3)
C53 0.165(8) 0.026(2) 0.022(2) -0.0062(17) -0.011(3) -0.002(3)
C54 0.113(5) 0.034(3) 0.031(2) -0.0039(19) -0.018(3) 0.001(3)
C55 0.095(5) 0.048(3) 0.022(2) -0.0131(19) -0.016(2) 0.013(3)
C56 0.102(5) 0.062(4) 0.029(2) -0.022(2) -0.026(3) 0.033(4)
C57 0.081(4) 0.084(5) 0.034(3) -0.023(3) -0.029(3) 0.029(4)
C58 0.066(3) 0.071(4) 0.027(2) -0.017(2) -0.023(2) 0.014(3)
C59 0.054(3) 0.089(5) 0.040(3) -0.019(3) -0.023(2) 0.006(3)
C60 0.058(3) 0.071(4) 0.041(3) -0.010(3) -0.019(2) -0.014(3)
C61 0.061(3) 0.050(3) 0.031(2) -0.001(2) -0.013(2) -0.003(2)
C62 0.056(3) 0.048(3) 0.026(2) -0.0017(18) -0.0130(19) -0.005(2)
C63 0.059(3) 0.054(3) 0.0208(18) -0.0072(18) -0.0171(19) 0.008(2)
C64 0.070(3) 0.041(3) 0.025(2) -0.0058(18) -0.014(2) 0.007(2)
S1 0.0372(5) 0.0253(4) 0.0243(4) -0.0018(3) -0.0104(4) -0.0015(4)
O3 0.0434(18) 0.0443(18) 0.0371(17) -0.0008(14) 0.0014(14) -0.0097(14)
O4 0.064(2) 0.0290(15) 0.0349(16) -0.0043(12) -0.0209(15) 0.0064(14)
O5 0.057(2) 0.0351(16) 0.0350(16) -0.0074(13) -0.0239(15) 0.0159(14)
F1 0.0616(19) 0.0401(16) 0.076(2) -0.0154(15) -0.0288(17) -0.0098(14)
F2 0.0596(19) 0.0531(19) 0.075(2) 0.0086(16) -0.0399(17) -0.0071(15)
F3 0.0498(19) 0.076(2) 0.072(2) 0.0143(19) 0.0042(16) -0.0197(17)
C65 0.041(2) 0.035(2) 0.045(2) 0.0034(19) -0.0136(19) -0.0048(18)
S2A 0.0531(9) 0.0352(8) 0.0775(11) -0.0069(7) -0.0205(8) -0.0002(6)
O6A 0.0531(9) 0.0352(8) 0.0775(11) -0.0069(7) -0.0205(8) -0.0002(6)
O7A 0.0531(9) 0.0352(8) 0.0775(11) -0.0069(7) -0.0205(8) -0.0002(6)
O8A 0.0531(9) 0.0352(8) 0.0775(11) -0.0069(7) -0.0205(8) -0.0002(6)
F4A 0.0531(9) 0.0352(8) 0.0775(11) -0.0069(7) -0.0205(8) -0.0002(6)
F5A 0.0531(9) 0.0352(8) 0.0775(11) -0.0069(7) -0.0205(8) -0.0002(6)
F6A 0.0531(9) 0.0352(8) 0.0775(11) -0.0069(7) -0.0205(8) -0.0002(6)
C66A 0.0531(9) 0.0352(8) 0.0775(11) -0.0069(7) -0.0205(8) -0.0002(6)
S2B 0.0531(9) 0.0352(8) 0.0775(11) -0.0069(7) -0.0205(8) -0.0002(6)
O6B 0.0531(9) 0.0352(8) 0.0775(11) -0.0069(7) -0.0205(8) -0.0002(6)
O7B 0.0531(9) 0.0352(8) 0.0775(11) -0.0069(7) -0.0205(8) -0.0002(6)
O8B 0.0531(9) 0.0352(8) 0.0775(11) -0.0069(7) -0.0205(8) -0.0002(6)
F4B 0.0531(9) 0.0352(8) 0.0775(11) -0.0069(7) -0.0205(8) -0.0002(6)
F5B 0.0531(9) 0.0352(8) 0.0775(11) -0.0069(7) -0.0205(8) -0.0002(6)
F6B 0.0531(9) 0.0352(8) 0.0775(11) -0.0069(7) -0.0205(8) -0.0002(6)
C66B 0.0531(9) 0.0352(8) 0.0775(11) -0.0069(7) -0.0205(8) -0.0002(6)
S2C 0.0531(9) 0.0352(8) 0.0775(11) -0.0069(7) -0.0205(8) -0.0002(6)
O6C 0.0531(9) 0.0352(8) 0.0775(11) -0.0069(7) -0.0205(8) -0.0002(6)
O7C 0.0531(9) 0.0352(8) 0.0775(11) -0.0069(7) -0.0205(8) -0.0002(6)
O8C 0.0531(9) 0.0352(8) 0.0775(11) -0.0069(7) -0.0205(8) -0.0002(6)
F4C 0.0531(9) 0.0352(8) 0.0775(11) -0.0069(7) -0.0205(8) -0.0002(6)
F5C 0.0531(9) 0.0352(8) 0.0775(11) -0.0069(7) -0.0205(8) -0.0002(6)
F6C 0.0531(9) 0.0352(8) 0.0775(11) -0.0069(7) -0.0205(8) -0.0002(6)
C66C 0.0531(9) 0.0352(8) 0.0775(11) -0.0069(7) -0.0205(8) -0.0002(6)

loop_
_atom_type_symbol
_atom_type_description
_atom_type_scat_dispersion_real
_atom_type_scat_dispersion_imag
_atom_type_scat_source
C C 0.0033 0.0016 'International Tables Vol C Tables 4.2.6.8 and 6.1.1.4'
H H 0.0000 0.0000 'International Tables Vol C Tables 4.2.6.8 and 6.1.1.4'
N N 0.0061 0.0033 'International Tables Vol C Tables 4.2.6.8 and 6.1.1.4'
O O 0.0106 0.0060 'International Tables Vol C Tables 4.2.6.8 and 6.1.1.4'
F F 0.0171 0.0103 'International Tables Vol C Tables 4.2.6.8 and 6.1.1.4'
P P 0.1023 0.0942 'International Tables Vol C Tables 4.2.6.8 and 6.1.1.4'
S S 0.1246 0.1234 'International Tables Vol C Tables 4.2.6.8 and 6.1.1.4'
Pt Pt -1.7033 8.3905 'International Tables Vol C Tables 4.2.6.8 and 6.1.1.4'

loop_
_geom_angle_atom_site_label_1
_geom_angle_atom_site_label_2
_geom_angle_atom_site_label_3
_geom_angle
_geom_angle_site_symmetry_1
_geom_angle_site_symmetry_3
C13 Pt1 N2 176.63(12) . 2_656
C13 Pt1 P1 87.34(9) . .
N2 Pt1 P1 93.35(8) 2_656 .
C13 Pt1 P2 87.14(9) . .
N2 Pt1 P2 92.40(8) 2_656 .
P1 Pt1 P2 173.09(3) . .
C18 Pt2 N1 171.65(13) . .
C18 Pt2 P4A 92.45(17) . .
N1 Pt2 P4A 88.84(16) . .
C18 Pt2 P3 90.06(10) . .
N1 Pt2 P3 90.27(9) . .
P4A Pt2 P3 168.70(11) . .
C18 Pt2 P4B 88.7(3) . .
N1 Pt2 P4B 92.7(3) . .
P3 Pt2 P4B 167.9(2) . .
C9 P1 C7 105.83(18) . .
C9 P1 C11 102.5(2) . .
C7 P1 C11 106.4(2) . .
C9 P1 Pt1 114.30(14) . .
C7 P1 Pt1 112.82(13) . .
C11 P1 Pt1 114.04(15) . .
C3 P2 C5 104.50(18) . .
C3 P2 C1 104.83(18) . .
C5 P2 C1 105.38(18) . .
C3 P2 Pt1 115.60(12) . .
C5 P2 Pt1 110.58(12) . .
C1 P2 Pt1 114.95(13) . .
C41 O1 C51 116.7(4) . .
C55 O2 C54 116.9(4) . .
C31 N1 C32 118.1(3) . .
C31 N1 Pt2 118.8(2) . .
C32 N1 Pt2 123.1(2) . .
C50 N2 C47 118.7(3) . .
C50 N2 Pt1 122.6(2) . 2_656
C47 N2 Pt1 118.5(2) . 2_656
C2 C1 P2 116.1(3) . .
C2 C1 H1A 108.3 . .
P2 C1 H1A 108.3 . .
C2 C1 H1AB 108.3 . .
P2 C1 H1AB 108.3 . .
H1A C1 H1AB 107.4 . .
C1 C2 H2A 109.5 . .
C1 C2 H2B 109.5 . .
H2A C2 H2B 109.5 . .
C1 C2 H2C 109.5 . .
H2A C2 H2C 109.5 . .
H2B C2 H2C 109.5 . .
C4 C3 P2 111.7(3) . .
C4 C3 H3A 109.3 . .
P2 C3 H3A 109.3 . .
C4 C3 H3AB 109.3 . .
P2 C3 H3AB 109.3 . .
H3A C3 H3AB 107.9 . .
C3 C4 H4A 109.5 . .
C3 C4 H4B 109.5 . .
H4A C4 H4B 109.5 . .
C3 C4 H4C 109.5 . .
H4A C4 H4C 109.5 . .
H4B C4 H4C 109.5 . .
C6 C5 P2 113.3(3) . .
C6 C5 H5A 108.9 . .
P2 C5 H5A 108.9 . .
C6 C5 H5AB 108.9 . .
P2 C5 H5AB 108.9 . .
H5A C5 H5AB 107.7 . .
C5 C6 H6A 109.5 . .
C5 C6 H6B 109.5 . .
H6A C6 H6B 109.5 . .
C5 C6 H6C 109.5 . .
H6A C6 H6C 109.5 . .
H6B C6 H6C 109.5 . .
C8 C7 P1 115.6(3) . .
C8 C7 H7A 108.4 . .
P1 C7 H7A 108.4 . .
C8 C7 H7AB 108.4 . .
P1 C7 H7AB 108.4 . .
H7A C7 H7AB 107.4 . .
C7 C8 H8A 109.5 . .
C7 C8 H8B 109.5 . .
H8A C8 H8B 109.5 . .
C7 C8 H8C 109.5 . .
H8A C8 H8C 109.5 . .
H8B C8 H8C 109.5 . .
C10 C9 P1 113.7(3) . .
C10 C9 H9A 108.8 . .
P1 C9 H9A 108.8 . .
C10 C9 H9AB 108.8 . .
P1 C9 H9AB 108.8 . .
H9A C9 H9AB 107.7 . .
C9 C10 H10A 109.5 . .
C9 C10 H10B 109.5 . .
H10A C10 H10B 109.5 . .
C9 C10 H10C 109.5 . .
H10A C10 H10C 109.5 . .
H10B C10 H10C 109.5 . .
C12 C11 P1 113.3(4) . .
C12 C11 H11A 108.9 . .
P1 C11 H11A 108.9 . .
C12 C11 H11B 108.9 . .
P1 C11 H11B 108.9 . .
H11A C11 H11B 107.7 . .
C11 C12 H12A 109.5 . .
C11 C12 H12B 109.5 . .
H12A C12 H12B 109.5 . .
C11 C12 H12C 109.5 . .
H12A C12 H12C 109.5 . .
H12B C12 H12C 109.5 . .
C14 C13 C16 115.8(3) . .
C14 C13 Pt1 124.7(2) . .
C16 C13 Pt1 119.4(2) . .
C15 C14 C13 122.0(3) . .
C15 C14 H14 119.0 . .
C13 C14 H14 119.0 . .
C14 C15 C18 121.7(3) . .
C14 C15 H15 119.1 . .
C18 C15 H15 119.1 . .
C17 C16 C13 122.2(3) . .
C17 C16 H16 118.9 . .
C13 C16 H16 118.9 . .
C16 C17 C18 122.2(3) . .
C16 C17 H17 118.9 . .
C18 C17 H17 118.9 . .
C17 C18 C15 116.0(3) . .
C17 C18 Pt2 116.7(3) . .
C15 C18 Pt2 127.2(3) . .
C19 P3 C21 104.9(2) . .
C19 P3 C23 104.0(2) . .
C21 P3 C23 104.6(2) . .
C19 P3 Pt2 120.22(14) . .
C21 P3 Pt2 113.61(15) . .
C23 P3 Pt2 108.14(15) . .
C20 C19 P3 114.1(3) . .
C20 C19 H19A 108.7 . .
P3 C19 H19A 108.7 . .
C20 C19 H19B 108.7 . .
P3 C19 H19B 108.7 . .
H19A C19 H19B 107.6 . .
C19 C20 H20A 109.5 . .
C19 C20 H20B 109.5 . .
H20A C20 H20B 109.5 . .
C19 C20 H20C 109.5 . .
H20A C20 H20C 109.5 . .
H20B C20 H20C 109.5 . .
C22 C21 P3 116.2(3) . .
C22 C21 H21A 108.2 . .
P3 C21 H21A 108.2 . .
C22 C21 H21B 108.2 . .
P3 C21 H21B 108.2 . .
H21A C21 H21B 107.4 . .
C21 C22 H22A 109.5 . .
C21 C22 H22B 109.5 . .
H22A C22 H22B 109.5 . .
C21 C22 H22C 109.5 . .
H22A C22 H22C 109.5 . .
H22B C22 H22C 109.5 . .
C24 C23 P3 113.8(3) . .
C24 C23 H23A 108.8 . .
P3 C23 H23A 108.8 . .
C24 C23 H23B 108.8 . .
P3 C23 H23B 108.8 . .
H23A C23 H23B 107.7 . .
C23 C24 H24A 109.5 . .
C23 C24 H24B 109.5 . .
H24A C24 H24B 109.5 . .
C23 C24 H24C 109.5 . .
H24A C24 H24C 109.5 . .
H24B C24 H24C 109.5 . .
C27A P4A C25A 107.2(5) . .
C27A P4A C29A 103.4(4) . .
C25A P4A C29A 103.9(4) . .
C27A P4A Pt2 111.2(3) . .
C25A P4A Pt2 116.7(3) . .
C29A P4A Pt2 113.3(4) . .
C26A C25A P4A 108.6(8) . .
C26A C25A H25A 110.0 . .
P4A C25A H25A 110.0 . .
C26A C25A H25B 110.0 . .
P4A C25A H25B 110.0 . .
H25A C25A H25B 108.3 . .
C25A C26A H26A 109.5 . .
C25A C26A H26B 109.5 . .
H26A C26A H26B 109.5 . .
C25A C26A H26C 109.5 . .
H26A C26A H26C 109.5 . .
H26B C26A H26C 109.5 . .
C28A C27A P4A 114.5(7) . .
C28A C27A H27A 108.6 . .
P4A C27A H27A 108.6 . .
C28A C27A H27B 108.6 . .
P4A C27A H27B 108.6 . .
H27A C27A H27B 107.6 . .
C27A C28A H28A 109.5 . .
C27A C28A H28B 109.5 . .
H28A C28A H28B 109.5 . .
C27A C28A H28C 109.5 . .
H28A C28A H28C 109.5 . .
H28B C28A H28C 109.5 . .
C30A C29A P4A 116.3(6) . .
C30A C29A H29A 108.2 . .
P4A C29A H29A 108.2 . .
C30A C29A H29B 108.2 . .
P4A C29A H29B 108.2 . .
H29A C29A H29B 107.4 . .
C29A C30A H30A 109.5 . .
C29A C30A H30B 109.5 . .
H30A C30A H30B 109.5 . .
C29A C30A H30C 109.5 . .
H30A C30A H30C 109.5 . .
H30B C30A H30C 109.5 . .
C27B P4B C25B 110.4(10) . .
C27B P4B C29B 102.0(7) . .
C25B P4B C29B 96.8(8) . .
C27B P4B Pt2 113.5(6) . .
C25B P4B Pt2 120.4(7) . .
C29B P4B Pt2 111.0(6) . .
C26B C25B P4B 114.0(11) . .
C26B C25B H25C 108.8 . .
P4B C25B H25C 108.8 . .
C26B C25B H25D 108.8 . .
P4B C25B H25D 108.8 . .
H25C C25B H25D 107.7 . .
C25B C26B H26D 109.5 . .
C25B C26B H26E 109.5 . .
H26D C26B H26E 109.5 . .
C25B C26B H26F 109.5 . .
H26D C26B H26F 109.5 . .
H26E C26B H26F 109.5 . .
C28B C27B P4B 112.9(15) . .
C28B C27B H27C 109.0 . .
P4B C27B H27C 109.0 . .
C28B C27B H27D 109.0 . .
P4B C27B H27D 109.0 . .
H27C C27B H27D 107.8 . .
C27B C28B H28D 109.5 . .
C27B C28B H28E 109.5 . .
H28D C28B H28E 109.5 . .
C27B C28B H28F 109.5 . .
H28D C28B H28F 109.5 . .
H28E C28B H28F 109.5 . .
C30B C29B P4B 116.3(9) . .
C30B C29B H29C 108.2 . .
P4B C29B H29C 108.2 . .
C30B C29B H29D 108.2 . .
P4B C29B H29D 108.2 . .
H29C C29B H29D 107.4 . .
C29B C30B H30D 109.5 . .
C29B C30B H30E 109.5 . .
H30D C30B H30E 109.5 . .
C29B C30B H30F 109.5 . .
H30D C30B H30F 109.5 . .
H30E C30B H30F 109.5 . .
N1 C31 C35 122.9(3) . .
N1 C31 H31 118.6 . .
C35 C31 H31 118.6 . .
N1 C32 C33 122.3(3) . .
N1 C32 H32 118.8 . .
C33 C32 H32 118.8 . .
C34 C33 C32 119.4(3) . .
C34 C33 H33 120.3 . .
C32 C33 H33 120.3 . .
C33 C34 C35 119.4(3) . .
C33 C34 H34 120.3 . .
C35 C34 H34 120.3 . .
C31 C35 C34 117.9(3) . .
C31 C35 C36 121.7(3) . .
C34 C35 C36 120.4(3) . .
C37 C36 C35 174.6(4) . .
C36 C37 C38 175.5(4) . .
C40 C38 C39 120.1(3) . .
C40 C38 C37 118.1(3) . .
C39 C38 C37 121.8(3) . .
C43 C39 C38 119.2(3) . .
C43 C39 H39 120.4 . .
C38 C39 H39 120.4 . .
C41 C40 C38 120.3(4) . .
C41 C40 H40 119.9 . .
C38 C40 H40 119.9 . .
O1 C41 C42 124.6(4) . .
O1 C41 C40 115.0(4) . .
C42 C41 C40 120.4(4) . .
C41 C42 C43 119.7(4) . .
C41 C42 H42 120.1 . .
C43 C42 H42 120.1 . .
C39 C43 C42 120.2(3) . .
C39 C43 C44 121.9(4) . .
C42 C43 C44 117.8(4) . .
C45 C44 C43 175.0(4) . .
C44 C45 C46 176.1(4) . .
C48 C46 C47 118.5(3) . .
C48 C46 C45 121.7(3) . .
C47 C46 C45 119.7(3) . .
N2 C47 C46 122.1(3) . .
N2 C47 H47 118.9 . .
C46 C47 H47 118.9 . .
C49 C48 C46 118.7(3) . .
C49 C48 H48 120.7 . .
C46 C48 H48 120.7 . .
C48 C49 C50 120.0(3) . .
C48 C49 H49 120.0 . .
C50 C49 H49 120.0 . .
N2 C50 C49 122.0(3) . .
N2 C50 H50 119.0 . .
C49 C50 H50 119.0 . .
O1 C51 C52 107.2(4) . .
O1 C51 H51A 110.3 . .
C52 C51 H51A 110.3 . .
O1 C51 H51B 110.3 . .
C52 C51 H51B 110.3 . .
H51A C51 H51B 108.5 . .
C51 C52 C53 112.3(6) . .
C51 C52 H52A 109.1 . .
C53 C52 H52A 109.1 . .
C51 C52 H52B 109.1 . .
C53 C52 H52B 109.1 . .
H52A C52 H52B 107.9 . .
C54 C53 C52 112.0(6) . .
C54 C53 H53A 109.2 . .
C52 C53 H53A 109.2 . .
C54 C53 H53B 109.2 . .
C52 C53 H53B 109.2 . .
H53A C53 H53B 107.9 . .
O2 C54 C53 107.9(5) . .
O2 C54 H54A 110.1 . .
C53 C54 H54A 110.1 . .
O2 C54 H54B 110.1 . .
C53 C54 H54B 110.1 . .
H54A C54 H54B 108.4 . .
C64 C55 O2 124.7(6) . .
C64 C55 C56 121.3(6) . .
O2 C55 C56 114.0(5) . .
C57 C56 C55 119.3(6) . .
C57 C56 H56 120.4 . .
C55 C56 H56 120.4 . .
C56 C57 C58 122.4(6) . .
C56 C57 H57 118.8 . .
C58 C57 H57 118.8 . .
C59 C58 C63 118.9(5) . .
C59 C58 C57 123.6(6) . .
C63 C58 C57 117.4(6) . .
C60 C59 C58 121.0(5) . .
C60 C59 H59 119.5 . .
C58 C59 H59 119.5 . .
C59 C60 C61 120.6(6) . .
C59 C60 H60 119.7 . .
C61 C60 H60 119.7 . .
C62 C61 C60 119.0(5) . .
C62 C61 H61 120.5 . .
C60 C61 H61 120.5 . .
C61 C62 C63 121.8(5) . .
C61 C62 H62 119.1 . .
C63 C62 H62 119.1 . .
C62 C63 C58 118.5(5) . .
C62 C63 C64 121.8(5) . .
C58 C63 C64 119.7(5) . .
C55 C64 C63 119.9(6) . .
C55 C64 H64 120.1 . .
C63 C64 H64 120.1 . .
O3 S1 O5 116.1(2) . .
O3 S1 O4 114.2(2) . .
O5 S1 O4 115.29(18) . .
O3 S1 C65 103.1(2) . .
O5 S1 C65 103.4(2) . .
O4 S1 C65 102.0(2) . .
F3 C65 F1 107.5(4) . .
F3 C65 F2 106.6(4) . .
F1 C65 F2 107.2(4) . .
F3 C65 S1 111.9(3) . .
F1 C65 S1 112.1(3) . .
F2 C65 S1 111.2(3) . .
O8A S2A O7A 114.2(4) . .
O8A S2A O6A 116.6(5) . .
O7A S2A O6A 113.3(5) . .
O8A S2A C66A 104.6(4) . .
O7A S2A C66A 104.0(4) . .
O6A S2A C66A 101.9(4) . .
F6A C66A F4A 108.2(7) . .
F6A C66A F5A 107.5(8) . .
F4A C66A F5A 108.4(7) . .
F6A C66A S2A 112.9(6) . .
F4A C66A S2A 109.8(7) . .
F5A C66A S2A 110.0(6) . .
O6B S2B O7B 109.8(7) . .
O6B S2B O8B 122.1(7) . .
O7B S2B O8B 110.6(7) . .
O6B S2B C66B 109.1(7) . .
O7B S2B C66B 103.2(7) . .
O8B S2B C66B 100.0(7) . .
F6B C66B F4B 112.9(11) . .
F6B C66B F5B 102.8(10) . .
F4B C66B F5B 104.0(10) . .
F6B C66B S2B 111.1(9) . .
F4B C66B S2B 115.3(9) . .
F5B C66B S2B 109.8(9) . .
O8C S2C O6C 119.2(18) . .
O8C S2C O7C 111.5(17) . .
O6C S2C O7C 111.7(17) . .
O8C S2C C66C 108.3(14) . .
O6C S2C C66C 105.2(14) . .
O7C S2C C66C 98.7(13) . .
F6C C66C F4C 113(2) . .
F6C C66C F5C 108(2) . .
F4C C66C F5C 108.7(19) . .
F6C C66C S2C 104.4(15) . .
F4C C66C S2C 115.9(17) . .
F5C C66C S2C 106.7(15) . .

loop_
_geom_bond_atom_site_label_1
_geom_bond_atom_site_label_2
_geom_bond_distance
_geom_bond_site_symmetry_2
Pt1 C13 2.015(3) .
Pt1 N2 2.132(3) 2_656
Pt1 P1 2.2975(9) .
Pt1 P2 2.3015(9) .
Pt2 C18 2.018(3) .
Pt2 N1 2.116(3) .
Pt2 P4A 2.252(6) .
Pt2 P3 2.3054(10) .
Pt2 P4B 2.401(12) .
P1 C9 1.817(4) .
P1 C7 1.819(4) .
P1 C11 1.831(4) .
P2 C3 1.816(4) .
P2 C5 1.824(4) .
P2 C1 1.825(4) .
O1 C41 1.368(5) .
O1 C51 1.448(6) .
O2 C55 1.382(8) .
O2 C54 1.434(8) .
N1 C31 1.346(5) .
N1 C32 1.349(4) .
N2 C50 1.345(4) .
N2 C47 1.349(4) .
C1 C2 1.521(5) .
C1 H1A 0.9900 .
C1 H1AB 0.9900 .
C2 H2A 0.9800 .
C2 H2B 0.9800 .
C2 H2C 0.9800 .
C3 C4 1.527(6) .
C3 H3A 0.9900 .
C3 H3AB 0.9900 .
C4 H4A 0.9800 .
C4 H4B 0.9800 .
C4 H4C 0.9800 .
C5 C6 1.528(6) .
C5 H5A 0.9900 .
C5 H5AB 0.9900 .
C6 H6A 0.9800 .
C6 H6B 0.9800 .
C6 H6C 0.9800 .
C7 C8 1.528(5) .
C7 H7A 0.9900 .
C7 H7AB 0.9900 .
C8 H8A 0.9800 .
C8 H8B 0.9800 .
C8 H8C 0.9800 .
C9 C10 1.518(6) .
C9 H9A 0.9900 .
C9 H9AB 0.9900 .
C10 H10A 0.9800 .
C10 H10B 0.9800 .
C10 H10C 0.9800 .
C11 C12 1.523(7) .
C11 H11A 0.9900 .
C11 H11B 0.9900 .
C12 H12A 0.9800 .
C12 H12B 0.9800 .
C12 H12C 0.9800 .
C13 C14 1.398(5) .
C13 C16 1.407(5) .
C14 C15 1.397(5) .
C14 H14 0.9500 .
C15 C18 1.402(5) .
C15 H15 0.9500 .
C16 C17 1.377(5) .
C16 H16 0.9500 .
C17 C18 1.401(5) .
C17 H17 0.9500 .
P3 C19 1.811(4) .
P3 C21 1.817(4) .
P3 C23 1.824(4) .
C19 C20 1.522(6) .
C19 H19A 0.9900 .
C19 H19B 0.9900 .
C20 H20A 0.9800 .
C20 H20B 0.9800 .
C20 H20C 0.9800 .
C21 C22 1.534(6) .
C21 H21A 0.9900 .
C21 H21B 0.9900 .
C22 H22A 0.9800 .
C22 H22B 0.9800 .
C22 H22C 0.9800 .
C23 C24 1.522(6) .
C23 H23A 0.9900 .
C23 H23B 0.9900 .
C24 H24A 0.9800 .
C24 H24B 0.9800 .
C24 H24C 0.9800 .
P4A C27A 1.804(7) .
P4A C25A 1.824(7) .
P4A C29A 1.830(7) .
C25A C26A 1.518(13) .
C25A H25A 0.9900 .
C25A H25B 0.9900 .
C26A H26A 0.9800 .
C26A H26B 0.9800 .
C26A H26C 0.9800 .
C27A C28A 1.531(14) .
C27A H27A 0.9900 .
C27A H27B 0.9900 .
C28A H28A 0.9800 .
C28A H28B 0.9800 .
C28A H28C 0.9800 .
C29A C30A 1.528(8) .
C29A H29A 0.9900 .
C29A H29B 0.9900 .
C30A H30A 0.9800 .
C30A H30B 0.9800 .
C30A H30C 0.9800 .
P4B C27B 1.800(12) .
P4B C25B 1.814(13) .
P4B C29B 1.856(12) .
C25B C26B 1.468(14) .
C25B H25C 0.9900 .
C25B H25D 0.9900 .
C26B H26D 0.9800 .
C26B H26E 0.9800 .
C26B H26F 0.9800 .
C27B C28B 1.542(17) .
C27B H27C 0.9900 .
C27B H27D 0.9900 .
C28B H28D 0.9800 .
C28B H28E 0.9800 .
C28B H28F 0.9800 .
C29B C30B 1.530(12) .
C29B H29C 0.9900 .
C29B H29D 0.9900 .
C30B H30D 0.9800 .
C30B H30E 0.9800 .
C30B H30F 0.9800 .
C31 C35 1.390(5) .
C31 H31 0.9500 .
C32 C33 1.379(5) .
C32 H32 0.9500 .
C33 C34 1.375(5) .
C33 H33 0.9500 .
C34 C35 1.393(5) .
C34 H34 0.9500 .
C35 C36 1.428(5) .
C36 C37 1.195(5) .
C37 C38 1.435(5) .
C38 C40 1.389(5) .
C38 C39 1.400(5) .
C39 C43 1.393(5) .
C39 H39 0.9500 .
C40 C41 1.384(6) .
C40 H40 0.9500 .
C41 C42 1.382(6) .
C42 C43 1.401(6) .
C42 H42 0.9500 .
C43 C44 1.430(5) .
C44 C45 1.195(5) .
C45 C46 1.429(5) .
C46 C48 1.394(5) .
C46 C47 1.399(5) .
C47 H47 0.9500 .
C48 C49 1.380(5) .
C48 H48 0.9500 .
C49 C50 1.380(5) .
C49 H49 0.9500 .
C50 H50 0.9500 .
C51 C52 1.512(7) .
C51 H51A 0.9900 .
C51 H51B 0.9900 .
C52 C53 1.529(11) .
C52 H52A 0.9900 .
C52 H52B 0.9900 .
C53 C54 1.521(8) .
C53 H53A 0.9900 .
C53 H53B 0.9900 .
C54 H54A 0.9900 .
C54 H54B 0.9900 .
C55 C64 1.368(7) .
C55 C56 1.408(10) .
C56 C57 1.358(10) .
C56 H56 0.9500 .
C57 C58 1.426(9) .
C57 H57 0.9500 .
C58 C59 1.413(9) .
C58 C63 1.421(8) .
C59 C60 1.368(9) .
C59 H59 0.9500 .
C60 C61 1.414(8) .
C60 H60 0.9500 .
C61 C62 1.377(7) .
C61 H61 0.9500 .
C62 C63 1.411(7) .
C62 H62 0.9500 .
C63 C64 1.423(8) .
C64 H64 0.9500 .
S1 O3 1.431(3) .
S1 O5 1.431(3) .
S1 O4 1.443(3) .
S1 C65 1.821(5) .
F1 C65 1.331(5) .
F2 C65 1.334(5) .
F3 C65 1.326(5) .
S2A O8A 1.414(7) .
S2A O7A 1.452(7) .
S2A O6A 1.456(7) .
S2A C66A 1.834(9) .
F4A C66A 1.309(9) .
F5A C66A 1.348(10) .
F6A C66A 1.295(9) .
S2B O6B 1.439(10) .
S2B O7B 1.453(10) .
S2B O8B 1.487(10) .
S2B C66B 1.822(12) .
F4B C66B 1.318(13) .
F5B C66B 1.362(12) .
F6B C66B 1.274(12) .
S2C O8C 1.447(14) .
S2C O6C 1.449(15) .
S2C O7C 1.473(15) .
S2C C66C 1.817(15) .
F4C C66C 1.303(16) .
F5C C66C 1.361(16) .
F6C C66C 1.295(16) .

loop_
_geom_torsion_atom_site_label_1
_geom_torsion_atom_site_label_2
_geom_torsion_atom_site_label_3
_geom_torsion_atom_site_label_4
_geom_torsion
_geom_torsion_site_symmetry_1
C3 P2 C1 C2 53.1(3) .
C5 P2 C1 C2 -56.8(3) .
Pt1 P2 C1 C2 -178.8(3) .
C5 P2 C3 C4 173.2(3) .
C1 P2 C3 C4 62.6(3) .
Pt1 P2 C3 C4 -65.0(3) .
C3 P2 C5 C6 178.9(3) .
C1 P2 C5 C6 -70.9(3) .
Pt1 P2 C5 C6 53.9(3) .
C9 P1 C7 C8 48.4(4) .
C11 P1 C7 C8 -60.1(4) .
Pt1 P1 C7 C8 174.1(3) .
C7 P1 C9 C10 60.8(4) .
C11 P1 C9 C10 172.2(3) .
Pt1 P1 C9 C10 -63.9(3) .
C9 P1 C11 C12 176.9(4) .
C7 P1 C11 C12 -72.2(4) .
Pt1 P1 C11 C12 52.9(4) .
C16 C13 C14 C15 0.1(5) .
Pt1 C13 C14 C15 179.7(3) .
C13 C14 C15 C18 0.4(5) .
C14 C13 C16 C17 -0.5(5) .
Pt1 C13 C16 C17 179.8(3) .
C13 C16 C17 C18 0.5(5) .
C16 C17 C18 C15 0.0(5) .
C16 C17 C18 Pt2 -178.1(3) .
C14 C15 C18 C17 -0.4(5) .
C14 C15 C18 Pt2 177.5(3) .
C21 P3 C19 C20 53.0(4) .
C23 P3 C19 C20 162.5(3) .
Pt2 P3 C19 C20 -76.4(3) .
C19 P3 C21 C22 47.3(5) .
C23 P3 C21 C22 -61.8(5) .
Pt2 P3 C21 C22 -179.5(4) .
C19 P3 C23 C24 67.9(4) .
C21 P3 C23 C24 177.6(4) .
Pt2 P3 C23 C24 -61.0(4) .
C27A P4A C25A C26A -161.6(9) .
C29A P4A C25A C26A -52.5(10) .
Pt2 P4A C25A C26A 73.0(10) .
C25A P4A C27A C28A -68.2(10) .
C29A P4A C27A C28A -177.6(9) .
Pt2 P4A C27A C28A 60.4(10) .
C27A P4A C29A C30A 59.3(8) .
C25A P4A C29A C30A -52.5(8) .
Pt2 P4A C29A C30A 179.8(6) .
C27B P4B C25B C26B 79.4(14) .
C29B P4B C25B C26B -175.0(12) .
Pt2 P4B C25B C26B -55.9(15) .
C25B P4B C27B C28B 160.3(19) .
C29B P4B C27B C28B 58(2) .
Pt2 P4B C27B C28B -61.1(19) .
C27B P4B C29B C30B 52.6(13) .
C25B P4B C29B C30B -60.0(13) .
Pt2 P4B C29B C30B 173.8(10) .
C32 N1 C31 C35 -0.4(5) .
Pt2 N1 C31 C35 -179.9(3) .
C31 N1 C32 C33 0.4(5) .
Pt2 N1 C32 C33 179.9(3) .
N1 C32 C33 C34 -0.4(6) .
C32 C33 C34 C35 0.3(6) .
N1 C31 C35 C34 0.3(5) .
N1 C31 C35 C36 -178.0(3) .
C33 C34 C35 C31 -0.2(5) .
C33 C34 C35 C36 178.1(3) .
C40 C38 C39 C43 -0.6(6) .
C37 C38 C39 C43 -179.8(4) .
C39 C38 C40 C41 0.1(7) .
C37 C38 C40 C41 179.3(5) .
C51 O1 C41 C42 2.6(10) .
C51 O1 C41 C40 -177.2(6) .
C38 C40 C41 O1 179.4(5) .
C38 C40 C41 C42 -0.4(8) .
O1 C41 C42 C43 -178.6(6) .
C40 C41 C42 C43 1.2(9) .
C38 C39 C43 C42 1.4(6) .
C38 C39 C43 C44 -177.2(4) .
C41 C42 C43 C39 -1.7(8) .
C41 C42 C43 C44 177.0(5) .
C50 N2 C47 C46 0.2(5) .
Pt1 N2 C47 C46 -174.2(3) 2_656
C48 C46 C47 N2 1.1(5) .
C45 C46 C47 N2 177.9(3) .
C47 C46 C48 C49 -1.7(5) .
C45 C46 C48 C49 -178.4(4) .
C46 C48 C49 C50 1.1(6) .
C47 N2 C50 C49 -0.9(5) .
Pt1 N2 C50 C49 173.3(3) 2_656
C48 C49 C50 N2 0.2(6) .
C41 O1 C51 C52 174.9(6) .
O1 C51 C52 C53 -67.3(7) .
C51 C52 C53 C54 -174.6(4) .
C55 O2 C54 C53 179.6(4) .
C52 C53 C54 O2 -177.2(4) .
C54 O2 C55 C64 -6.6(7) .
C54 O2 C55 C56 173.2(4) .
C64 C55 C56 C57 1.5(7) .
O2 C55 C56 C57 -178.3(4) .
C55 C56 C57 C58 -0.8(8) .
C56 C57 C58 C59 177.4(5) .
C56 C57 C58 C63 -0.1(7) .
C63 C58 C59 C60 -0.5(7) .
C57 C58 C59 C60 -178.0(5) .
C58 C59 C60 C61 -0.8(8) .
C59 C60 C61 C62 0.9(8) .
C60 C61 C62 C63 0.3(7) .
C61 C62 C63 C58 -1.6(7) .
C61 C62 C63 C64 177.4(4) .
C59 C58 C63 C62 1.7(6) .
C57 C58 C63 C62 179.3(4) .
C59 C58 C63 C64 -177.3(4) .
C57 C58 C63 C64 0.3(6) .
O2 C55 C64 C63 178.5(4) .
C56 C55 C64 C63 -1.3(7) .
C62 C63 C64 C55 -178.6(4) .
C58 C63 C64 C55 0.3(6) .
O3 S1 C65 F3 -177.4(3) .
O5 S1 C65 F3 61.3(4) .
O4 S1 C65 F3 -58.7(4) .
O3 S1 C65 F1 61.8(4) .
O5 S1 C65 F1 -59.5(4) .
O4 S1 C65 F1 -179.5(3) .
O3 S1 C65 F2 -58.2(4) .
O5 S1 C65 F2 -179.6(3) .
O4 S1 C65 F2 60.4(4) .
O8A S2A C66A F6A 57.7(8) .
O7A S2A C66A F6A -62.4(8) .
O6A S2A C66A F6A 179.6(7) .
O8A S2A C66A F4A 178.5(6) .
O7A S2A C66A F4A 58.4(7) .
O6A S2A C66A F4A -59.6(7) .
O8A S2A C66A F5A -62.3(7) .
O7A S2A C66A F5A 177.6(6) .
O6A S2A C66A F5A 59.6(7) .
O6B S2B C66B F6B -60.0(11) .
O7B S2B C66B F6B 56.6(11) .
O8B S2B C66B F6B 170.7(9) .
O6B S2B C66B F4B 70.0(11) .
O7B S2B C66B F4B -173.4(10) .
O8B S2B C66B F4B -59.3(11) .
O6B S2B C66B F5B -173.1(9) .
O7B S2B C66B F5B -56.5(10) .
O8B S2B C66B F5B 57.7(10) .
O8C S2C C66C F6C 162(2) .
O6C S2C C66C F6C -70(2) .
O7C S2C C66C F6C 45(2) .
O8C S2C C66C F4C -74(2) .
O6C S2C C66C F4C 54(2) .
O7C S2C C66C F4C 170(2) .
O8C S2C C66C F5C 47(2) .
O6C S2C C66C F5C 176(2) .
O7C S2C C66C F5C -69(2) .
